data_7201585
loop_
_publ_author_name
'Thu\'ery, Pierre'

_publ_section_title
;
 Novel two-dimensional uranyl--organic assemblages in the citrate and
 d(--)-citramalate families
;
_journal_issue 1
_journal_name_full CrystEngComm
_journal_page_first 79
_journal_paper_doi 10.1039/b711273d
_journal_volume 10
_journal_year 2008
_chemical_formula_sum 'C22 H22 N2 O21 U3'
_chemical_formula_weight 1364.51
_space_group_IT_number 14
_symmetry_cell_setting monoclinic
_symmetry_space_group_name_Hall '-P 2yn'
_symmetry_space_group_name_H-M 'P 1 21/n 1'
_atom_sites_solution_hydrogens geom
_atom_sites_solution_primary direct
_atom_sites_solution_secondary difmap
_audit_creation_method SHELXL-97
_cell_angle_alpha 90.00
_cell_angle_beta 107.873(3)
_cell_angle_gamma 90.00
_cell_formula_units_Z 4
_cell_length_a 10.0669(5)
_cell_length_b 29.4919(13)
_cell_length_c 11.1076(6)
_cell_measurement_reflns_used 77666
_cell_measurement_temperature 100(2)
_cell_measurement_theta_max 25.68
_cell_measurement_theta_min 2.97
_cell_volume 3138.6(3)
_computing_cell_refinement 'HKL2000 (Otwinowski & Minor, 1997)'
_computing_data_collection 'COLLECT (Hooft, 1998)'
_computing_data_reduction 'HKL2000 (Otwinowski & Minor, 1997)'
_computing_molecular_graphics 'SHELXTL (Sheldrick, 1999)'
_computing_publication_material 'SHELXTL (Sheldrick, 1999); PLATON (Spek, 2003)'
_computing_structure_refinement 'SHELXL-97 (Sheldrick, 1997)'
_computing_structure_solution 'SHELXS-97 (Sheldrick, 1997)'
_diffrn_ambient_temperature 100(2)
_diffrn_measured_fraction_theta_full 0.996
_diffrn_measured_fraction_theta_max 0.996
_diffrn_measurement_device_type 'Nonius Kappa-CCD area-detector diffractometer'
_diffrn_measurement_method 'one \f and eight \w scans with 2\% steps'
_diffrn_radiation_monochromator graphite
_diffrn_radiation_source 'fine-focus sealed tube'
_diffrn_radiation_type MoK\a
_diffrn_radiation_wavelength 0.71073
_diffrn_reflns_av_R_equivalents 0.0376
_diffrn_reflns_av_sigmaI/netI 0.0481
_diffrn_reflns_limit_h_max 12
_diffrn_reflns_limit_h_min -12
_diffrn_reflns_limit_k_max 35
_diffrn_reflns_limit_k_min -35
_diffrn_reflns_limit_l_max 13
_diffrn_reflns_limit_l_min -13
_diffrn_reflns_number 77666
_diffrn_reflns_theta_full 25.68
_diffrn_reflns_theta_max 25.68
_diffrn_reflns_theta_min 2.97
_diffrn_standards_decay_% 0
_diffrn_standards_interval_time 0
_diffrn_standards_number 0
_exptl_absorpt_coefficient_mu 15.534
_exptl_absorpt_correction_T_max 0.627
_exptl_absorpt_correction_T_min 0.477
_exptl_absorpt_correction_type multi-scan
_exptl_absorpt_process_details 'SCALEPACK (Otwinowski & Minor, 1997)'
_exptl_crystal_colour 'translucent light yellow'
_exptl_crystal_density_diffrn 2.888
_exptl_crystal_density_method 'not measured'
_exptl_crystal_description platelet
_exptl_crystal_F_000 2448
_exptl_crystal_size_max 0.09
_exptl_crystal_size_mid 0.06
_exptl_crystal_size_min 0.03
_refine_diff_density_max 2.778
_refine_diff_density_min -1.432
_refine_diff_density_rms 0.216
_refine_ls_extinction_method none
_refine_ls_goodness_of_fit_ref 1.032
_refine_ls_hydrogen_treatment constr
_refine_ls_matrix_type full
_refine_ls_number_parameters 433
_refine_ls_number_reflns 5939
_refine_ls_number_restraints 12
_refine_ls_restrained_S_all 1.045
_refine_ls_R_factor_all 0.0445
_refine_ls_R_factor_gt 0.0324
_refine_ls_shift/su_max 0.001
_refine_ls_shift/su_mean 0.000
_refine_ls_structure_factor_coef Fsqd
_refine_ls_weighting_details 'calc w=1/[\s^2^(Fo^2^)+(0.0369P)^2^+12.7920P] where P=(Fo^2^+2Fc^2^)/3'
_refine_ls_weighting_scheme calc
_refine_ls_wR_factor_gt 0.0775
_refine_ls_wR_factor_ref 0.0806
_reflns_number_gt 4923
_reflns_number_total 5939
_reflns_threshold_expression >2sigma(I)
_cod_data_source_file b711273d.txt
_cod_data_source_block 3
_cod_original_sg_symbol_H-M 'P 21/n'
_cod_database_code 7201585

loop_
_symmetry_equiv_pos_as_xyz
'x, y, z'
'-x+1/2, y+1/2, -z+1/2'
'-x, -y, -z'
'x-1/2, -y-1/2, z-1/2'

loop_
_atom_site_label
_atom_site_type_symbol
_atom_site_fract_x
_atom_site_fract_y
_atom_site_fract_z
_atom_site_U_iso_or_equiv
_atom_site_adp_type
_atom_site_occupancy
_atom_site_symmetry_multiplicity
_atom_site_calc_flag
_atom_site_refinement_flags
_atom_site_disorder_assembly
_atom_site_disorder_group
U1 U 0.59415(3) -0.039316(11) 0.14165(3) 0.03147(10) Uani 1 1 d . . .
U2 U 0.83755(3) 0.138250(10) 0.52382(3) 0.02401(9) Uani 1 1 d . . .
U3 U 0.87278(3) 0.258160(10) 0.67684(3) 0.02001(9) Uani 1 1 d . . .
O1 O 0.4597(7) -0.0319(3) 0.2142(7) 0.054(2) Uani 1 1 d . . .
O2 O 0.7331(6) -0.04776(19) 0.0747(5) 0.0303(14) Uani 1 1 d . . .
O3 O 0.7454(6) 0.10701(18) 0.6111(5) 0.0330(14) Uani 1 1 d . . .
O4 O 0.9326(6) 0.16501(19) 0.4327(5) 0.0333(14) Uani 1 1 d . . .
O5 O 0.7541(6) 0.25787(18) 0.7670(5) 0.0262(13) Uani 1 1 d . . .
O6 O 0.9941(6) 0.26207(19) 0.5897(5) 0.0311(14) Uani 1 1 d . . .
O7 O 0.7367(5) 0.20550(18) 0.5445(5) 0.0259(13) Uani 1 1 d . . .
H7 H 0.6829 0.2110 0.4747 0.031 Uiso 1 1 d R . .
O1A O 0.5650(6) 0.03638(18) 0.0688(6) 0.0338(14) Uani 1 1 d . . .
O2A O 0.4956(6) 0.1120(2) -0.0724(6) 0.0399(16) Uani 1 1 d . . .
O3A O 0.6509(8) 0.1578(3) 0.0304(7) 0.063(2) Uani 1 1 d U . .
O4A O 0.7398(7) 0.0069(2) 0.3028(5) 0.0373(15) Uani 1 1 d . . .
O5A O 0.8283(9) 0.0674(2) 0.4137(8) 0.060(2) Uani 1 1 d . . .
O6A O 0.6366(7) 0.1433(2) 0.3501(6) 0.0450(17) Uani 1 1 d . . .
O7A O 0.4271(6) 0.16500(19) 0.2389(5) 0.0300(13) Uani 1 1 d . . .
C1A C 0.6025(9) 0.0821(3) 0.1246(9) 0.069(3) Uani 1 1 d . . .
C2A C 0.5925(11) 0.1187(3) 0.0243(8) 0.050(3) Uani 1 1 d . . .
C3A C 0.7574(10) 0.0818(5) 0.1965(12) 0.086(4) Uani 1 1 d . . .
H3A1 H 0.7907 0.1119 0.2260 0.104 Uiso 1 1 calc R . .
H3A2 H 0.8116 0.0700 0.1449 0.104 Uiso 1 1 calc R . .
C4A C 0.7637(14) 0.0487(4) 0.3121(10) 0.057(3) Uani 1 1 d . . .
C5A C 0.5028(8) 0.0906(3) 0.2017(8) 0.034(2) Uani 1 1 d . . .
H5A1 H 0.4077 0.0887 0.1459 0.041 Uiso 1 1 calc R . .
H5A2 H 0.5154 0.0668 0.2645 0.041 Uiso 1 1 calc R . .
C6A C 0.5229(9) 0.1360(3) 0.2683(7) 0.0234(18) Uani 1 1 d . . .
O1B O 0.9478(5) 0.17873(18) 0.7129(5) 0.0245(12) Uani 1 1 d . . .
O2B O 1.0563(6) 0.24398(17) 0.8683(5) 0.0273(13) Uani 1 1 d . . .
O3B O 1.2100(6) 0.19964(19) 1.0067(5) 0.0339(15) Uani 1 1 d . . .
O4B O 1.0533(6) 0.09993(19) 0.6185(5) 0.0297(13) Uani 1 1 d . . .
O5B O 1.2827(6) 0.08951(19) 0.6939(5) 0.0322(14) Uani 1 1 d . . .
O6B O 0.8334(7) 0.0945(2) 0.9212(7) 0.0492(18) Uani 1 1 d . . .
O7B O 0.8965(7) 0.1656(2) 0.9788(6) 0.0412(16) Uani 1 1 d . . .
H7B H 0.8047 0.1667 0.9881 0.049 Uiso 1 1 d R . .
C1B C 1.0683(9) 0.1657(3) 0.8109(7) 0.0247(18) Uani 1 1 d . . .
C2B C 1.1120(8) 0.2056(3) 0.9058(7) 0.0280(19) Uani 1 1 d . . .
C3B C 1.1887(9) 0.1551(3) 0.7635(8) 0.0296(19) Uani 1 1 d . . .
H3B1 H 1.2725 0.1528 0.8354 0.036 Uiso 1 1 calc R . .
H3B2 H 1.2014 0.1802 0.7117 0.036 Uiso 1 1 calc R . .
C4B C 1.1737(9) 0.1124(3) 0.6875(8) 0.030(2) Uani 1 1 d . . .
C5B C 1.0384(9) 0.1239(3) 0.8848(7) 0.029(2) Uani 1 1 d . . .
H5B1 H 1.0318 0.0973 0.8319 0.035 Uiso 1 1 calc R . .
H5B2 H 1.1183 0.1196 0.9594 0.035 Uiso 1 1 calc R . .
C6B C 0.9103(9) 0.1256(3) 0.9263(7) 0.030(2) Uani 1 1 d . . .
N1 N 0.5092(7) 0.2030(2) -0.1989(7) 0.0348(18) Uani 1 1 d . . .
H1 H 0.5558 0.1933 -0.1224 0.042 Uiso 1 1 d R . .
N2 N 0.8328(9) 0.0003(3) 0.6203(8) 0.052(2) Uani 1 1 d . . .
H2 H 0.8150 0.0252 0.5629 0.062 Uiso 1 1 d R . .
C1 C 0.5071(11) 0.1800(4) -0.2998(12) 0.051(3) Uani 1 1 d . . .
H1A H 0.5583 0.1532 -0.2912 0.061 Uiso 1 1 calc R . .
C2 C 0.4317(13) 0.1943(4) -0.4172(11) 0.059(3) Uani 1 1 d . . .
H2A H 0.4296 0.1778 -0.4891 0.071 Uiso 1 1 calc R . .
C3 C 0.3581(13) 0.2343(4) -0.4253(10) 0.055(3) Uani 1 1 d . . .
H3 H 0.3074 0.2453 -0.5045 0.066 Uiso 1 1 calc R . .
C4 C 0.3579(10) 0.2585(3) -0.3182(8) 0.037(2) Uani 1 1 d . . .
H4 H 0.3055 0.2848 -0.3235 0.045 Uiso 1 1 calc R . .
C5 C 0.4384(9) 0.2417(3) -0.2048(9) 0.033(2) Uani 1 1 d . . .
H5 H 0.4441 0.2574 -0.1307 0.040 Uiso 1 1 calc R . .
C6 C 0.8503(11) -0.0416(3) 0.5777(9) 0.048(3) Uani 1 1 d . . .
H6 H 0.8546 -0.0446 0.4956 0.057 Uiso 1 1 calc R . .
C7 C 0.8616(13) -0.0784(4) 0.6481(13) 0.069(4) Uani 1 1 d . . .
H7A H 0.8739 -0.1068 0.6167 0.083 Uiso 1 1 calc R . .
C8 C 0.8547(12) -0.0733(5) 0.7707(12) 0.065(3) Uani 1 1 d U . .
H8 H 0.8628 -0.0986 0.8225 0.078 Uiso 1 1 calc R . .
C9 C 0.8360(12) -0.0315(5) 0.8149(10) 0.068(4) Uani 1 1 d . . .
H9 H 0.8321 -0.0284 0.8971 0.082 Uiso 1 1 calc R . .
C10 C 0.8225(10) 0.0067(4) 0.7385(9) 0.045(3) Uani 1 1 d . . .
H10 H 0.8071 0.0353 0.7669 0.054 Uiso 1 1 calc R . .

loop_
_atom_site_aniso_label
_atom_site_aniso_U_11
_atom_site_aniso_U_22
_atom_site_aniso_U_33
_atom_site_aniso_U_23
_atom_site_aniso_U_13
_atom_site_aniso_U_12
U1 0.02573(18) 0.0312(2) 0.03685(19) 0.00406(15) 0.00870(15) 0.00906(15)
U2 0.02507(18) 0.02123(17) 0.02333(16) -0.00036(12) 0.00389(13) 0.00193(13)
U3 0.01954(16) 0.01949(17) 0.01776(15) 0.00021(12) 0.00092(12) -0.00136(12)
O1 0.045(4) 0.065(5) 0.063(5) 0.020(4) 0.033(4) 0.025(4)
O2 0.024(3) 0.032(3) 0.031(3) 0.002(3) 0.004(3) 0.007(3)
O3 0.043(4) 0.024(3) 0.037(3) -0.003(3) 0.020(3) -0.004(3)
O4 0.046(4) 0.026(3) 0.029(3) 0.006(3) 0.013(3) 0.003(3)
O5 0.026(3) 0.024(3) 0.027(3) -0.001(2) 0.007(3) 0.002(3)
O6 0.027(3) 0.036(3) 0.031(3) -0.005(3) 0.009(3) -0.010(3)
O7 0.024(3) 0.025(3) 0.020(3) -0.002(2) -0.006(2) -0.004(2)
O1A 0.026(3) 0.022(3) 0.047(4) -0.010(3) 0.002(3) 0.005(3)
O2A 0.030(3) 0.030(4) 0.052(4) 0.017(3) 0.002(3) 0.003(3)
O3A 0.052(3) 0.061(3) 0.069(3) -0.018(3) 0.010(2) 0.011(3)
O4A 0.052(4) 0.024(3) 0.026(3) 0.002(3) -0.001(3) 0.005(3)
O5A 0.090(6) 0.036(4) 0.073(5) -0.023(4) 0.054(5) -0.020(4)
O6A 0.041(4) 0.043(4) 0.041(4) -0.014(3) -0.003(3) 0.003(3)
O7A 0.035(3) 0.024(3) 0.029(3) -0.001(3) 0.007(3) 0.002(3)
C1A 0.056(6) 0.065(6) 0.086(7) -0.035(5) 0.020(5) 0.004(5)
C2A 0.065(8) 0.059(7) 0.030(5) 0.001(5) 0.020(5) 0.033(6)
C3A 0.084(7) 0.090(7) 0.092(7) -0.033(6) 0.039(6) -0.018(6)
C4A 0.095(7) 0.039(5) 0.044(5) 0.008(4) 0.031(5) 0.017(5)
C5A 0.034(5) 0.028(5) 0.033(5) 0.004(4) -0.002(4) -0.001(4)
C6A 0.025(5) 0.019(4) 0.023(4) -0.001(3) 0.003(4) 0.001(4)
O1B 0.023(3) 0.023(3) 0.023(3) 0.005(2) 0.001(2) 0.002(2)
O2B 0.035(3) 0.015(3) 0.024(3) 0.001(2) -0.002(3) 0.005(3)
O3B 0.034(3) 0.024(3) 0.027(3) -0.004(3) -0.016(3) 0.001(3)
O4B 0.028(3) 0.025(3) 0.034(3) -0.001(3) 0.007(3) 0.007(3)
O5B 0.029(3) 0.028(3) 0.037(3) 0.003(3) 0.006(3) 0.007(3)
O6B 0.056(5) 0.036(4) 0.064(5) -0.017(3) 0.030(4) -0.007(4)
O7B 0.055(4) 0.033(4) 0.038(4) -0.008(3) 0.019(3) 0.003(3)
C1B 0.028(4) 0.018(4) 0.024(4) -0.001(3) 0.001(4) 0.001(4)
C2B 0.024(4) 0.030(5) 0.026(4) -0.003(4) 0.002(4) -0.005(4)
C3B 0.028(5) 0.020(4) 0.037(5) 0.000(4) 0.005(4) 0.002(4)
C4B 0.037(5) 0.026(5) 0.027(4) 0.008(4) 0.012(4) 0.001(4)
C5B 0.042(5) 0.022(4) 0.021(4) -0.001(3) 0.005(4) 0.003(4)
C6B 0.038(5) 0.027(5) 0.021(4) -0.002(4) 0.004(4) 0.007(4)
N1 0.026(4) 0.028(4) 0.050(5) 0.004(4) 0.010(4) -0.002(3)
N2 0.059(6) 0.055(6) 0.043(5) 0.011(4) 0.015(4) 0.010(5)
C1 0.047(6) 0.037(6) 0.086(9) -0.019(6) 0.045(6) -0.011(5)
C2 0.095(9) 0.046(7) 0.057(7) -0.018(6) 0.056(7) -0.032(7)
C3 0.084(9) 0.048(7) 0.037(6) -0.001(5) 0.026(6) -0.029(6)
C4 0.053(6) 0.028(5) 0.031(5) 0.006(4) 0.012(5) -0.003(4)
C5 0.034(5) 0.027(5) 0.038(5) 0.000(4) 0.010(4) -0.004(4)
C6 0.073(8) 0.039(6) 0.039(5) 0.011(5) 0.028(5) 0.022(5)
C7 0.078(9) 0.062(8) 0.083(9) 0.020(7) 0.047(7) 0.028(7)
C8 0.058(6) 0.074(6) 0.068(6) 0.024(5) 0.029(5) 0.017(5)
C9 0.048(7) 0.126(12) 0.037(6) 0.005(7) 0.021(5) -0.016(8)
C10 0.037(6) 0.062(7) 0.036(5) -0.005(5) 0.010(5) 0.003(5)

loop_
_atom_type_symbol
_atom_type_description
_atom_type_scat_dispersion_real
_atom_type_scat_dispersion_imag
_atom_type_scat_source
C C 0.0033 0.0016 'International Tables Vol C Tables 4.2.6.8 and 6.1.1.4'
H H 0.0000 0.0000 'International Tables Vol C Tables 4.2.6.8 and 6.1.1.4'
N N 0.0061 0.0033 'International Tables Vol C Tables 4.2.6.8 and 6.1.1.4'
O O 0.0106 0.0060 'International Tables Vol C Tables 4.2.6.8 and 6.1.1.4'
U U -9.6767 9.6646 'International Tables Vol C Tables 4.2.6.8 and 6.1.1.4'

loop_
_geom_angle_atom_site_label_1
_geom_angle_atom_site_label_2
_geom_angle_atom_site_label_3
_geom_angle
_geom_angle_site_symmetry_1
_geom_angle_site_symmetry_3
_geom_angle_publ_flag
O1 U1 O2 177.7(3) . . ?
O1 U1 O2A 89.5(3) . 3_655 ?
O2 U1 O2A 90.5(2) . 3_655 ?
O1 U1 O1A 90.4(3) . . ?
O2 U1 O1A 91.1(2) . . ?
O2A U1 O1A 138.7(2) 3_655 . ?
O1 U1 O4A 88.1(3) . . ?
O2 U1 O4A 90.7(2) . . ?
O2A U1 O4A 148.8(2) 3_655 . ?
O1A U1 O4A 72.40(19) . . ?
O1 U1 O5B 91.0(3) . 3_756 ?
O2 U1 O5B 86.8(2) . 3_756 ?
O2A U1 O5B 75.1(2) 3_655 3_756 ?
O1A U1 O5B 146.16(19) . 3_756 ?
O4A U1 O5B 73.9(2) . 3_756 ?
O1 U1 O1A 93.6(3) . 3_655 ?
O2 U1 O1A 88.5(2) . 3_655 ?
O2A U1 O1A 68.9(2) 3_655 3_655 ?
O1A U1 O1A 69.9(2) . 3_655 ?
O4A U1 O1A 142.26(19) . 3_655 ?
O5B U1 O1A 143.66(19) 3_756 3_655 ?
O4 U2 O3 175.4(3) . . ?
O4 U2 O7 90.3(2) . . ?
O3 U2 O7 94.2(2) . . ?
O4 U2 O6A 89.0(3) . . ?
O3 U2 O6A 91.1(3) . . ?
O7 U2 O6A 74.1(2) . . ?
O4 U2 O1B 95.4(2) . . ?
O3 U2 O1B 87.6(2) . . ?
O7 U2 O1B 64.76(17) . . ?
O6A U2 O1B 138.7(2) . . ?
O4 U2 O4B 83.4(2) . . ?
O3 U2 O4B 94.0(2) . . ?
O7 U2 O4B 138.01(18) . . ?
O6A U2 O4B 146.7(2) . . ?
O1B U2 O4B 74.53(18) . . ?
O4 U2 O5A 92.3(2) . . ?
O3 U2 O5A 83.3(2) . . ?
O7 U2 O5A 149.3(2) . . ?
O6A U2 O5A 75.3(3) . . ?
O1B U2 O5A 145.1(2) . . ?
O4B U2 O5A 72.6(2) . . ?
O5 U3 O6 176.4(3) . . ?
O5 U3 O7 89.2(2) . . ?
O6 U3 O7 94.0(2) . . ?
O5 U3 O7A 88.6(2) . 4_666 ?
O6 U3 O7A 87.8(2) . 4_666 ?
O7 U3 O7A 150.72(19) . 4_666 ?
O5 U3 O2B 88.1(2) . . ?
O6 U3 O2B 91.4(2) . . ?
O7 U3 O2B 126.99(18) . . ?
O7A U3 O2B 82.10(18) 4_666 . ?
O5 U3 O3B 91.8(2) . 4_565 ?
O6 U3 O3B 87.5(2) . 4_565 ?
O7 U3 O3B 73.72(19) . 4_565 ?
O7A U3 O3B 77.18(19) 4_666 4_565 ?
O2B U3 O3B 159.27(18) . 4_565 ?
O5 U3 O1B 97.5(2) . . ?
O6 U3 O1B 85.5(2) . . ?
O7 U3 O1B 63.25(17) . . ?
O7A U3 O1B 145.89(18) 4_666 . ?
O2B U3 O1B 64.70(17) . . ?
O3B U3 O1B 135.69(18) 4_565 . ?
U2 O7 U3 117.4(2) . . ?
U2 O7 H7 105.4 . . ?
U3 O7 H7 124.7 . . ?
C1A O1A U1 136.7(5) . . ?
C1A O1A U1 112.5(5) . 3_655 ?
U1 O1A U1 110.1(2) . 3_655 ?
C2A O2A U1 123.7(6) . 3_655 ?
C4A O4A U1 133.4(7) . . ?
C4A O5A U2 140.7(8) . . ?
C6A O6A U2 164.6(6) . . ?
C6A O7A U3 144.4(5) . 4_565 ?
O1A C1A C3A 107.6(8) . . ?
O1A C1A C5A 104.8(7) . . ?
C3A C1A C5A 116.8(9) . . ?
O1A C1A C2A 112.6(7) . . ?
C3A C1A C2A 102.5(9) . . ?
C5A C1A C2A 112.7(7) . . ?
O2A C2A O3A 114.7(8) . . ?
O2A C2A C1A 112.5(8) . . ?
O3A C2A C1A 131.7(9) . . ?
C1A C3A C4A 102.0(9) . . ?
C1A C3A H3A1 111.4 . . ?
C4A C3A H3A1 111.4 . . ?
C1A C3A H3A2 111.4 . . ?
C4A C3A H3A2 111.4 . . ?
H3A1 C3A H3A2 109.2 . . ?
O5A C4A O4A 123.0(10) . . ?
O5A C4A C3A 109.7(10) . . ?
O4A C4A C3A 125.1(10) . . ?
C6A C5A C1A 114.0(7) . . ?
C6A C5A H5A1 108.8 . . ?
C1A C5A H5A1 108.8 . . ?
C6A C5A H5A2 108.8 . . ?
C1A C5A H5A2 108.8 . . ?
H5A1 C5A H5A2 107.6 . . ?
O6A C6A O7A 122.3(7) . . ?
O6A C6A C5A 117.7(7) . . ?
O7A C6A C5A 120.0(7) . . ?
C1B O1B U2 127.0(4) . . ?
C1B O1B U3 122.3(4) . . ?
U2 O1B U3 107.36(19) . . ?
C2B O2B U3 126.1(5) . . ?
C2B O3B U3 141.2(5) . 4_666 ?
C4B O4B U2 134.3(5) . . ?
C4B O5B U1 127.5(5) . 3_756 ?
C6B O7B H7B 107.9 . . ?
O1B C1B C3B 112.5(6) . . ?
O1B C1B C2B 108.3(6) . . ?
C3B C1B C2B 107.8(7) . . ?
O1B C1B C5B 111.2(6) . . ?
C3B C1B C5B 109.3(7) . . ?
C2B C1B C5B 107.6(6) . . ?
O3B C2B O2B 124.1(7) . . ?
O3B C2B C1B 118.8(7) . . ?
O2B C2B C1B 116.6(7) . . ?
C1B C3B C4B 114.8(7) . . ?
C1B C3B H3B1 108.6 . . ?
C4B C3B H3B1 108.6 . . ?
C1B C3B H3B2 108.6 . . ?
C4B C3B H3B2 108.6 . . ?
H3B1 C3B H3B2 107.5 . . ?
O5B C4B O4B 121.8(8) . . ?
O5B C4B C3B 118.5(8) . . ?
O4B C4B C3B 119.7(8) . . ?
C6B C5B C1B 117.4(7) . . ?
C6B C5B H5B1 108.0 . . ?
C1B C5B H5B1 108.0 . . ?
C6B C5B H5B2 108.0 . . ?
C1B C5B H5B2 108.0 . . ?
H5B1 C5B H5B2 107.2 . . ?
O6B C6B O7B 123.1(8) . . ?
O6B C6B C5B 124.6(8) . . ?
O7B C6B C5B 112.1(8) . . ?
C1 N1 C5 122.4(9) . . ?
C1 N1 H1 121.4 . . ?
C5 N1 H1 116.2 . . ?
C6 N2 C10 121.4(9) . . ?
C6 N2 H2 119.2 . . ?
C10 N2 H2 118.9 . . ?
N1 C1 C2 121.2(10) . . ?
N1 C1 H1A 119.4 . . ?
C2 C1 H1A 119.4 . . ?
C1 C2 C3 117.3(10) . . ?
C1 C2 H2A 121.4 . . ?
C3 C2 H2A 121.4 . . ?
C2 C3 C4 121.7(10) . . ?
C2 C3 H3 119.1 . . ?
C4 C3 H3 119.1 . . ?
C5 C4 C3 116.6(10) . . ?
C5 C4 H4 121.7 . . ?
C3 C4 H4 121.7 . . ?
N1 C5 C4 120.7(9) . . ?
N1 C5 H5 119.6 . . ?
C4 C5 H5 119.6 . . ?
C7 C6 N2 122.7(10) . . ?
C7 C6 H6 118.7 . . ?
N2 C6 H6 118.7 . . ?
C6 C7 C8 117.9(12) . . ?
C6 C7 H7A 121.1 . . ?
C8 C7 H7A 121.1 . . ?
C9 C8 C7 120.3(12) . . ?
C9 C8 H8 119.9 . . ?
C7 C8 H8 119.9 . . ?
C8 C9 C10 120.8(11) . . ?
C8 C9 H9 119.6 . . ?
C10 C9 H9 119.6 . . ?
N2 C10 C9 117.0(10) . . ?
N2 C10 H10 121.5 . . ?
C9 C10 H10 121.5 . . ?

loop_
_geom_bond_atom_site_label_1
_geom_bond_atom_site_label_2
_geom_bond_distance
_geom_bond_site_symmetry_2
_geom_bond_publ_flag
U1 O1 1.789(6) . ?
U1 O2 1.792(6) . ?
U1 O2A 2.360(6) 3_655 ?
U1 O1A 2.362(6) . ?
U1 O4A 2.367(6) . ?
U1 O5B 2.382(6) 3_756 ?
U1 O1A 2.396(6) 3_655 ?
U1 U1 3.9001(7) 3_655 ?
U2 O4 1.777(6) . ?
U2 O3 1.789(6) . ?
U2 O7 2.272(5) . ?
U2 O6A 2.333(6) . ?
U2 O1B 2.374(5) . ?
U2 O4B 2.387(5) . ?
U2 O5A 2.408(7) . ?
U2 U3 3.8924(4) . ?
U3 O5 1.779(5) . ?
U3 O6 1.780(6) . ?
U3 O7 2.283(5) . ?
U3 O7A 2.383(6) 4_666 ?
U3 O2B 2.387(5) . ?
U3 O3B 2.430(5) 4_565 ?
U3 O1B 2.456(5) . ?
O7 H7 0.8145 . ?
O1A C1A 1.485(11) . ?
O1A U1 2.396(6) 3_655 ?
O2A C2A 1.224(11) . ?
O2A U1 2.360(6) 3_655 ?
O3A C2A 1.289(8) . ?
O4A C4A 1.253(12) . ?
O5A C4A 1.245(13) . ?
O6A C6A 1.243(10) . ?
O7A C6A 1.254(9) . ?
O7A U3 2.383(6) 4_565 ?
C1A C3A 1.518(15) . ?
C1A C5A 1.527(13) . ?
C1A C2A 1.532(13) . ?
C3A C4A 1.599(17) . ?
C3A H3A1 0.9700 . ?
C3A H3A2 0.9700 . ?
C5A C6A 1.513(11) . ?
C5A H5A1 0.9700 . ?
C5A H5A2 0.9700 . ?
O1B C1B 1.412(9) . ?
O2B C2B 1.276(9) . ?
O3B C2B 1.258(9) . ?
O3B U3 2.430(5) 4_666 ?
O4B C4B 1.272(10) . ?
O5B C4B 1.272(10) . ?
O5B U1 2.382(6) 3_756 ?
O6B C6B 1.191(10) . ?
O7B C6B 1.341(10) . ?
O7B H7B 0.9611 . ?
C1B C3B 1.495(12) . ?
C1B C2B 1.551(11) . ?
C1B C5B 1.559(11) . ?
C3B C4B 1.499(11) . ?
C3B H3B1 0.9700 . ?
C3B H3B2 0.9700 . ?
C5B C6B 1.498(12) . ?
C5B H5B1 0.9700 . ?
C5B H5B2 0.9700 . ?
N1 C1 1.306(12) . ?
N1 C5 1.337(11) . ?
N1 H1 0.8836 . ?
N2 C6 1.353(12) . ?
N2 C10 1.361(12) . ?
N2 H2 0.9542 . ?
C1 C2 1.359(15) . ?
C1 H1A 0.9300 . ?
C2 C3 1.383(16) . ?
C2 H2A 0.9300 . ?
C3 C4 1.387(13) . ?
C3 H3 0.9300 . ?
C4 C5 1.365(12) . ?
C4 H4 0.9300 . ?
C5 H5 0.9300 . ?
C6 C7 1.323(14) . ?
C6 H6 0.9300 . ?
C7 C8 1.393(16) . ?
C7 H7A 0.9300 . ?
C8 C9 1.362(17) . ?
C8 H8 0.9300 . ?
C9 C10 1.392(16) . ?
C9 H9 0.9300 . ?
C10 H10 0.9300 . ?

loop_
_geom_hbond_atom_site_label_D
_geom_hbond_atom_site_label_H
_geom_hbond_atom_site_label_A
_geom_hbond_distance_DH
_geom_hbond_distance_HA
_geom_hbond_distance_DA
_geom_hbond_angle_DHA
_geom_hbond_site_symmetry_A
N1 H1 O3A 0.88 1.97 2.840(11) 166.9 .
N2 H2 O5A 0.95 2.11 3.021(11) 159.4 .
O7 H7 O2B 0.81 1.96 2.677(7) 145.8 4_565
O7B H7B O3A 0.96 1.77 2.713(10) 166.3 1_556
